data_4131646
loop_
_publ_author_name
'Borrell, Margarida'
'Costas, Miquel'

_publ_section_title
;
 Mechanistically Driven Development of an Iron Catalyst for Selective
 Syn-Dihydroxylation of Alkenes with Aqueous Hydrogen Peroxide.
;
_journal_issue 36
_journal_name_full 'Journal of the American Chemical Society'
_journal_page_first 12821
_journal_page_last 12829
_journal_paper_doi 10.1021/jacs.7b07909
_journal_volume 139
_journal_year 2017
_chemical_formula_moiety 'C47 H78 F6 Fe N4 O6 S2 Si3'
_chemical_formula_sum 'C47 H78 F6 Fe N4 O6 S2 Si3'
_chemical_formula_weight 1113.37
_space_group_crystal_system monoclinic
_space_group_IT_number 14
_space_group_name_Hall '-P 2ybc'
_space_group_name_H-M_alt 'P 1 21/c 1'
_atom_sites_solution_hydrogens geom
_audit_creation_method SHELXL-2013
_cell_angle_alpha 90
_cell_angle_beta 105.559(4)
_cell_angle_gamma 90
_cell_formula_units_Z 4
_cell_length_a 14.102(4)
_cell_length_b 26.662(7)
_cell_length_c 16.337(4)
_cell_measurement_reflns_used 5236
_cell_measurement_temperature 130(2)
_cell_measurement_theta_max 24.45
_cell_measurement_theta_min 2.59
_cell_volume 5917(3)
_computing_cell_refinement 'Bruker SMART'
_computing_data_collection 'Bruker SMART'
_computing_data_reduction 'Bruker SAINT'
_computing_molecular_graphics 'Bruker SHELXTL'
_computing_publication_material 'Bruker SHELXTL'
_computing_structure_refinement 'SHELXL-2013 (Sheldrick, 2013)'
_computing_structure_solution SHELXS
_diffrn_ambient_temperature 130(2)
_diffrn_measured_fraction_theta_full 0.999
_diffrn_measured_fraction_theta_max 0.991
_diffrn_measurement_device_type 'CCD area detector'
_diffrn_measurement_method 'phi and omega scans'
_diffrn_radiation_monochromator graphite
_diffrn_radiation_source 'sealed tube'
_diffrn_radiation_type MoK\a
_diffrn_radiation_wavelength 0.71073
_diffrn_reflns_av_R_equivalents 0.0882
_diffrn_reflns_av_unetI/netI 0.0744
_diffrn_reflns_Laue_measured_fraction_full 0.999
_diffrn_reflns_Laue_measured_fraction_max 0.991
_diffrn_reflns_limit_h_max 18
_diffrn_reflns_limit_h_min -18
_diffrn_reflns_limit_k_max 35
_diffrn_reflns_limit_k_min -34
_diffrn_reflns_limit_l_max 21
_diffrn_reflns_limit_l_min -21
_diffrn_reflns_number 74977
_diffrn_reflns_point_group_measured_fraction_full 0.999
_diffrn_reflns_point_group_measured_fraction_max 0.991
_diffrn_reflns_theta_full 25.242
_diffrn_reflns_theta_max 28.354
_diffrn_reflns_theta_min 2.140
_exptl_absorpt_coefficient_mu 0.450
_exptl_absorpt_correction_T_max 1.0
_exptl_absorpt_correction_T_min 0.688971
_exptl_absorpt_correction_type empirical
_exptl_absorpt_process_details 'SADABS v2.10 BRUKER 2001'
_exptl_crystal_colour yellow
_exptl_crystal_density_diffrn 1.250
_exptl_crystal_description plate
_exptl_crystal_F_000 2360
_exptl_crystal_size_max 0.22
_exptl_crystal_size_mid 0.22
_exptl_crystal_size_min 0.10
_refine_diff_density_max 0.793
_refine_diff_density_min -0.348
_refine_diff_density_rms 0.065
_refine_ls_extinction_method none
_refine_ls_goodness_of_fit_ref 1.024
_refine_ls_hydrogen_treatment constr
_refine_ls_matrix_type full
_refine_ls_number_parameters 659
_refine_ls_number_reflns 14653
_refine_ls_number_restraints 0
_refine_ls_restrained_S_all 1.024
_refine_ls_R_factor_all 0.1033
_refine_ls_R_factor_gt 0.0537
_refine_ls_shift/su_max 0.001
_refine_ls_shift/su_mean 0.000
_refine_ls_structure_factor_coef Fsqd
_refine_ls_weighting_details 'w=1/[\s^2^(Fo^2^)+(0.0606P)^2^+1.5150P] where P=(Fo^2^+2Fc^2^)/3'
_refine_ls_weighting_scheme calc
_refine_ls_wR_factor_gt 0.1194
_refine_ls_wR_factor_ref 0.1406
_reflns_Friedel_coverage 0.000
_reflns_number_gt 9125
_reflns_number_total 14653
_reflns_threshold_expression 'I > 2\s(I)'
_cod_data_source_file ja7b07909_si_001.cif
_cod_data_source_block marga2
_cod_original_sg_symbol_H-M 'P 21/c'
_cod_database_code 4131646
_shelx_space_group_comment
;
The symmetry employed for this shelxl refinement is uniquely defined
by the following loop, which should always be used as a source of
symmetry information in preference to the above space-group names.
They are only intended as comments.
;
_shelxl_version_number 2013-3

loop_
_space_group_symop_operation_xyz
'x, y, z'
'-x, y+1/2, -z+1/2'
'-x, -y, -z'
'x, -y-1/2, z-1/2'

loop_
_atom_site_label
_atom_site_type_symbol
_atom_site_fract_x
_atom_site_fract_y
_atom_site_fract_z
_atom_site_U_iso_or_equiv
_atom_site_adp_type
_atom_site_occupancy
_atom_site_site_symmetry_order
_atom_site_calc_flag
_atom_site_refinement_flags_posn
_atom_site_refinement_flags_adp
_atom_site_refinement_flags_occupancy
_atom_site_disorder_assembly
_atom_site_disorder_group
Fe1 Fe 0.47137(3) 0.30060(2) 0.76429(2) 0.02596(10) Uani 1 1 d . . . . .
N1 N 0.40256(16) 0.35124(7) 0.65948(12) 0.0291(5) Uani 1 1 d . . . . .
Si1 Si 0.27469(6) 0.49249(3) 0.60890(5) 0.0416(2) Uani 1 1 d . . . . .
O1 O 0.43919(18) 0.35022(7) 0.84881(11) 0.0522(6) Uani 1 1 d . . . . .
F1 F 0.4085(3) 0.42629(11) 1.02841(17) 0.1459(13) Uani 1 1 d . . . . .
C1 C 0.3675(2) 0.39770(9) 0.66600(16) 0.0338(6) Uani 1 1 d . . . . .
H1A H 0.3570 0.4070 0.7190 0.041 Uiso 1 1 calc R U . . .
S2 S 0.62005(5) 0.21070(2) 0.89791(4) 0.03466(16) Uani 1 1 d . . . . .
Si2 Si 0.07494(6) 0.23102(3) 0.78321(5) 0.0410(2) Uani 1 1 d . . . . .
N2 N 0.49369(15) 0.25763(7) 0.65455(12) 0.0266(4) Uani 1 1 d . . . . .
C2 C 0.3454(2) 0.43321(9) 0.60082(16) 0.0348(6) Uani 1 1 d . . . . .
Si3 Si 0.80399(7) 0.44668(3) 0.83894(6) 0.0491(2) Uani 1 1 d . . . . .
N3 N 0.35161(16) 0.24740(7) 0.74143(13) 0.0320(5) Uani 1 1 d . . . . .
O3 O 0.35238(18) 0.32632(9) 0.95148(13) 0.0669(7) Uani 1 1 d . . . . .
C3 C 0.3682(2) 0.41825(10) 0.52552(16) 0.0384(6) Uani 1 1 d . . . . .
H3A H 0.3584 0.4411 0.4794 0.046 Uiso 1 1 calc R U . . .
F3 F 0.4811(3) 0.44523(9) 0.9338(2) 0.1515(15) Uani 1 1 d . . . . .
O4 O 0.55277(15) 0.25133(7) 0.86441(12) 0.0445(5) Uani 1 1 d . . . . .
N4 N 0.60897(15) 0.33003(7) 0.75081(12) 0.0283(5) Uani 1 1 d . . . . .
F4 F 0.73244(17) 0.27576(8) 0.99805(13) 0.0786(6) Uani 1 1 d . . . . .
C4 C 0.4046(2) 0.37074(9) 0.51782(16) 0.0348(6) Uani 1 1 d . . . . .
H4A H 0.4205 0.3611 0.4671 0.042 Uiso 1 1 calc R U . . .
F5 F 0.80698(14) 0.20996(8) 0.97348(13) 0.0709(6) Uani 1 1 d . . . . .
O5 O 0.63781(17) 0.17756(8) 0.83425(12) 0.0527(6) Uani 1 1 d . . . . .
C5 C 0.41762(18) 0.33751(9) 0.58467(15) 0.0288(5) Uani 1 1 d . . . . .
F6 F 0.76528(14) 0.26681(7) 0.87793(12) 0.0642(5) Uani 1 1 d . . . . .
O6 O 0.60303(15) 0.18760(7) 0.97189(12) 0.0440(5) Uani 1 1 d . . . . .
C6 C 0.2913(2) 0.53767(10) 0.52501(19) 0.0448(7) Uani 1 1 d . . . . .
H6A H 0.2718 0.5189 0.4701 0.054 Uiso 1 1 calc R U . . .
C7 C 0.3975(3) 0.55503(13) 0.5354(2) 0.0675(10) Uani 1 1 d . . . . .
H7A H 0.3995 0.5781 0.4892 0.101 Uiso 1 1 calc R U . . .
H7B H 0.4392 0.5259 0.5335 0.101 Uiso 1 1 calc R U . . .
H7C H 0.4218 0.5722 0.5901 0.101 Uiso 1 1 calc R U . . .
C8 C 0.2219(3) 0.58319(11) 0.5137(2) 0.0550(8) Uani 1 1 d . . . . .
H8A H 0.2338 0.6053 0.4695 0.083 Uiso 1 1 calc R U . . .
H8B H 0.2343 0.6016 0.5674 0.083 Uiso 1 1 calc R U . . .
H8C H 0.1534 0.5717 0.4969 0.083 Uiso 1 1 calc R U . . .
C9 C 0.3114(3) 0.51519(12) 0.7220(2) 0.0640(11) Uani 1 1 d . . . . .
H9A H 0.2994 0.4865 0.7573 0.077 Uiso 1 1 calc R U . . .
C10 C 0.2467(4) 0.55882(16) 0.7386(3) 0.113(2) Uani 1 1 d . . . . .
H10A H 0.2695 0.5691 0.7983 0.169 Uiso 1 1 calc R U . . .
H10B H 0.1781 0.5478 0.7261 0.169 Uiso 1 1 calc R U . . .
H10C H 0.2516 0.5873 0.7020 0.169 Uiso 1 1 calc R U . . .
C11 C 0.4183(4) 0.52824(18) 0.7555(3) 0.1031(16) Uani 1 1 d . . . . .
H11A H 0.4311 0.5397 0.8145 0.155 Uiso 1 1 calc R U . . .
H11B H 0.4352 0.5550 0.7207 0.155 Uiso 1 1 calc R U . . .
H11C H 0.4585 0.4986 0.7532 0.155 Uiso 1 1 calc R U . . .
C12 C 0.1414(3) 0.47185(13) 0.5805(3) 0.0665(11) Uani 1 1 d . . . . .
H12A H 0.1012 0.5017 0.5873 0.080 Uiso 1 1 calc R U . . .
C13 C 0.1045(3) 0.45465(15) 0.4885(3) 0.0919(14) Uani 1 1 d . . . . .
H13A H 0.0353 0.4446 0.4768 0.138 Uiso 1 1 calc R U . . .
H13B H 0.1439 0.4260 0.4790 0.138 Uiso 1 1 calc R U . . .
H13C H 0.1107 0.4822 0.4506 0.138 Uiso 1 1 calc R U . . .
C14 C 0.1225(3) 0.43089(16) 0.6403(4) 0.1101(19) Uani 1 1 d . . . . .
H14A H 0.0528 0.4214 0.6232 0.165 Uiso 1 1 calc R U . . .
H14B H 0.1397 0.4436 0.6987 0.165 Uiso 1 1 calc R U . . .
H14C H 0.1630 0.4015 0.6371 0.165 Uiso 1 1 calc R U . . .
C15 C 0.4403(2) 0.28316(9) 0.57415(14) 0.0305(6) Uani 1 1 d . . . . .
H15A H 0.3777 0.2651 0.5496 0.037 Uiso 1 1 calc R U . . .
H15B H 0.4805 0.2806 0.5331 0.037 Uiso 1 1 calc R U . . .
C16 C 0.4507(2) 0.20719(9) 0.65981(16) 0.0325(6) Uani 1 1 d . . . . .
H16A H 0.4968 0.1869 0.7039 0.039 Uiso 1 1 calc R U . . .
H16B H 0.4403 0.1897 0.6047 0.039 Uiso 1 1 calc R U . . .
C17 C 0.3538(2) 0.21246(9) 0.68175(16) 0.0331(6) Uani 1 1 d . . . . .
C18 C 0.2732(2) 0.18323(10) 0.64627(18) 0.0431(7) Uani 1 1 d . . . . .
H18A H 0.2748 0.1600 0.6026 0.052 Uiso 1 1 calc R U . . .
C19 C 0.1893(2) 0.18796(11) 0.67479(19) 0.0447(7) Uani 1 1 d . . . . .
H19A H 0.1331 0.1681 0.6495 0.054 Uiso 1 1 calc R U . . .
C20 C 0.1860(2) 0.22125(10) 0.73980(17) 0.0385(6) Uani 1 1 d . . . . .
C21 C 0.2708(2) 0.25052(9) 0.76993(16) 0.0345(6) Uani 1 1 d . . . . .
H21A H 0.2712 0.2742 0.8135 0.041 Uiso 1 1 calc R U . . .
C22 C 0.1212(3) 0.23379(15) 0.9036(2) 0.0674(10) Uani 1 1 d . . . . .
H22A H 0.1712 0.2613 0.9161 0.081 Uiso 1 1 calc R U . . .
C23 C 0.1724(4) 0.1893(2) 0.9459(3) 0.1183(19) Uani 1 1 d . . . . .
H23A H 0.1937 0.1951 1.0074 0.177 Uiso 1 1 calc R U . . .
H23B H 0.2300 0.1826 0.9249 0.177 Uiso 1 1 calc R U . . .
H23C H 0.1278 0.1605 0.9339 0.177 Uiso 1 1 calc R U . . .
C24 C 0.0393(4) 0.2504(2) 0.9453(3) 0.121(2) Uani 1 1 d . . . . .
H24A H 0.0662 0.2515 1.0072 0.181 Uiso 1 1 calc R U . . .
H24B H -0.0152 0.2264 0.9307 0.181 Uiso 1 1 calc R U . . .
H24C H 0.0153 0.2838 0.9244 0.181 Uiso 1 1 calc R U . . .
C25 C -0.0178(3) 0.18169(12) 0.7351(3) 0.0613(9) Uani 1 1 d . . . . .
H25A H -0.0250 0.1830 0.6725 0.074 Uiso 1 1 calc R U . . .
C26 C -0.1219(3) 0.19133(15) 0.7460(4) 0.0935(15) Uani 1 1 d . . . . .
H26A H -0.1657 0.1637 0.7203 0.140 Uiso 1 1 calc R U . . .
H26B H -0.1477 0.2229 0.7181 0.140 Uiso 1 1 calc R U . . .
H26C H -0.1183 0.1935 0.8067 0.140 Uiso 1 1 calc R U . . .
C27 C 0.0131(3) 0.12739(13) 0.7625(3) 0.0880(14) Uani 1 1 d . . . . .
H27A H -0.0404 0.1044 0.7356 0.132 Uiso 1 1 calc R U . . .
H27B H 0.0272 0.1246 0.8244 0.132 Uiso 1 1 calc R U . . .
H27C H 0.0723 0.1187 0.7448 0.132 Uiso 1 1 calc R U . . .
C28 C 0.0217(2) 0.29460(11) 0.74740(18) 0.0463(7) Uani 1 1 d . . . . .
H28A H -0.0400 0.2979 0.7661 0.056 Uiso 1 1 calc R U . . .
C29 C -0.0078(3) 0.29953(14) 0.6510(2) 0.0642(10) Uani 1 1 d . . . . .
H29A H -0.0351 0.3330 0.6350 0.096 Uiso 1 1 calc R U . . .
H29B H -0.0574 0.2741 0.6263 0.096 Uiso 1 1 calc R U . . .
H29C H 0.0502 0.2946 0.6297 0.096 Uiso 1 1 calc R U . . .
C40 C 0.0882(3) 0.33849(12) 0.7868(3) 0.0705(11) Uani 1 1 d . . . . .
H40A H 0.0564 0.3701 0.7642 0.106 Uiso 1 1 calc R U . . .
H40B H 0.1513 0.3356 0.7728 0.106 Uiso 1 1 calc R U . . .
H40C H 0.0994 0.3379 0.8487 0.106 Uiso 1 1 calc R U . . .
C41 C 0.60071(19) 0.25567(9) 0.66368(15) 0.0287(5) Uani 1 1 d . . . . .
H41A H 0.6124 0.2484 0.6078 0.034 Uiso 1 1 calc R U . . .
H41B H 0.6303 0.2282 0.7030 0.034 Uiso 1 1 calc R U . . .
C42 C 0.64933(19) 0.30448(9) 0.69717(14) 0.0282(5) Uani 1 1 d . . . . .
C43 C 0.73416(19) 0.32100(9) 0.67908(15) 0.0317(6) Uani 1 1 d . . . . .
H43A H 0.7599 0.3037 0.6389 0.038 Uiso 1 1 calc R U . . .
C44 C 0.7811(2) 0.36302(10) 0.72027(16) 0.0365(6) Uani 1 1 d . . . . .
H44A H 0.8408 0.3738 0.7094 0.044 Uiso 1 1 calc R U . . .
C45 C 0.7428(2) 0.39009(9) 0.77768(16) 0.0349(6) Uani 1 1 d . . . . .
C46 C 0.6544(2) 0.37148(9) 0.78817(15) 0.0328(6) Uani 1 1 d . . . . .
H46A H 0.6242 0.3895 0.8245 0.039 Uiso 1 1 calc R U . . .
C47 C 0.9210(3) 0.45941(13) 0.8069(2) 0.0590(9) Uani 1 1 d . . . . .
H47A H 0.9529 0.4260 0.8053 0.071 Uiso 1 1 calc R U . . .
C48 C 0.9045(3) 0.48197(14) 0.7175(2) 0.0768(12) Uani 1 1 d . . . . .
H48A H 0.9683 0.4874 0.7055 0.115 Uiso 1 1 calc R U . . .
H48B H 0.8698 0.5140 0.7146 0.115 Uiso 1 1 calc R U . . .
H48C H 0.8650 0.4588 0.6753 0.115 Uiso 1 1 calc R U . . .
C49 C 0.9967(3) 0.49155(17) 0.8715(3) 0.0942(15) Uani 1 1 d . . . . .
H49A H 1.0562 0.4956 0.8520 0.141 Uiso 1 1 calc R U . . .
H49B H 1.0137 0.4749 0.9270 0.141 Uiso 1 1 calc R U . . .
H49C H 0.9683 0.5246 0.8766 0.141 Uiso 1 1 calc R U . . .
C50 C 0.8385(4) 0.43095(17) 0.9553(2) 0.0858(15) Uani 1 1 d . . . . .
H50A H 0.8764 0.4604 0.9852 0.103 Uiso 1 1 calc R U . . .
C51 C 0.9096(4) 0.3857(2) 0.9748(3) 0.120(2) Uani 1 1 d . . . . .
H51A H 0.9258 0.3780 1.0357 0.180 Uiso 1 1 calc R U . . .
H51B H 0.9700 0.3938 0.9589 0.180 Uiso 1 1 calc R U . . .
H51C H 0.8780 0.3564 0.9423 0.180 Uiso 1 1 calc R U . . .
C52 C 0.7516(4) 0.4239(2) 0.9939(3) 0.128(2) Uani 1 1 d . . . . .
H52A H 0.7764 0.4172 1.0549 0.192 Uiso 1 1 calc R U . . .
H52B H 0.7114 0.3955 0.9662 0.192 Uiso 1 1 calc R U . . .
H52C H 0.7113 0.4544 0.9852 0.192 Uiso 1 1 calc R U . . .
C53 C 0.7103(3) 0.49937(13) 0.8127(3) 0.0873(15) Uani 1 1 d . . . . .
H53A H 0.6543 0.4890 0.8358 0.105 Uiso 1 1 calc R U . . .
C54 C 0.6660(4) 0.5079(2) 0.7159(4) 0.131(2) Uani 1 1 d . . . . .
H54A H 0.6188 0.5357 0.7070 0.196 Uiso 1 1 calc R U . . .
H54B H 0.6324 0.4773 0.6900 0.196 Uiso 1 1 calc R U . . .
H54C H 0.7190 0.5161 0.6897 0.196 Uiso 1 1 calc R U . . .
C55 C 0.7518(5) 0.54819(16) 0.8589(5) 0.176(4) Uani 1 1 d . . . . .
H55A H 0.7026 0.5749 0.8425 0.263 Uiso 1 1 calc R U . . .
H55B H 0.8116 0.5578 0.8432 0.263 Uiso 1 1 calc R U . . .
H55C H 0.7674 0.5429 0.9205 0.263 Uiso 1 1 calc R U . . .
C57 C 0.7365(2) 0.24263(12) 0.93885(18) 0.0466(7) Uani 1 1 d . . . . .
C56 C 0.4046(8) 0.4168(3) 0.9456(5) 0.081(2) Uani 0.737(6) 1 d . . P A 1
S1 S 0.43341(16) 0.35124(6) 0.93589(10) 0.0406(5) Uani 0.737(6) 1 d . . P A 1
O2 O 0.5257(3) 0.34362(18) 0.9947(2) 0.0645(11) Uani 0.737(6) 1 d . . P A 1
F2 F 0.3203(5) 0.4292(2) 0.8948(3) 0.122(2) Uani 0.737(6) 1 d . . P A 1
S1' S 0.3841(4) 0.36891(18) 0.9056(3) 0.0417(15) Uani 0.263(6) 1 d . . P A 2
F2' F 0.5442(9) 0.3773(7) 1.0284(7) 0.108(5) Uani 0.263(6) 1 d . . P A 2
O2' O 0.3090(9) 0.4029(5) 0.8607(8) 0.068(3) Uani 0.263(6) 1 d . . P A 2
C56' C 0.470(2) 0.4054(7) 0.9853(14) 0.075(6) Uani 0.263(6) 1 d . . P A 2

loop_
_atom_site_aniso_label
_atom_site_aniso_U_11
_atom_site_aniso_U_22
_atom_site_aniso_U_33
_atom_site_aniso_U_23
_atom_site_aniso_U_13
_atom_site_aniso_U_12
Fe1 0.0278(2) 0.02517(17) 0.02720(17) -0.00116(14) 0.01137(15) 0.00222(14)
N1 0.0290(13) 0.0293(10) 0.0304(10) 0.0020(8) 0.0102(9) 0.0046(9)
Si1 0.0432(5) 0.0323(4) 0.0543(5) 0.0121(3) 0.0217(4) 0.0125(3)
O1 0.0870(18) 0.0392(11) 0.0387(10) 0.0004(9) 0.0314(11) 0.0188(11)
F1 0.249(4) 0.119(2) 0.0980(19) -0.0474(17) 0.096(2) 0.023(2)
C1 0.0363(17) 0.0318(13) 0.0356(13) 0.0024(11) 0.0136(12) 0.0092(11)
S2 0.0358(4) 0.0356(3) 0.0338(3) 0.0068(3) 0.0113(3) 0.0076(3)
Si2 0.0291(5) 0.0474(5) 0.0497(4) 0.0095(4) 0.0161(4) 0.0010(3)
N2 0.0248(12) 0.0253(10) 0.0309(10) -0.0007(8) 0.0092(9) 0.0009(8)
C2 0.0310(16) 0.0337(13) 0.0402(14) 0.0040(11) 0.0106(12) 0.0044(11)
Si3 0.0560(6) 0.0402(4) 0.0583(5) -0.0182(4) 0.0276(5) -0.0172(4)
N3 0.0306(14) 0.0286(11) 0.0394(11) -0.0022(9) 0.0140(10) 0.0014(9)
O3 0.0678(18) 0.0840(17) 0.0493(12) 0.0134(12) 0.0165(12) -0.0155(14)
C3 0.0422(18) 0.0378(14) 0.0381(14) 0.0113(11) 0.0159(13) 0.0063(12)
F3 0.261(5) 0.0516(15) 0.176(3) -0.0283(17) 0.117(3) -0.047(2)
O4 0.0386(13) 0.0432(11) 0.0498(11) 0.0136(9) 0.0085(10) 0.0110(9)
N4 0.0288(13) 0.0289(10) 0.0279(10) -0.0006(8) 0.0087(9) 0.0012(9)
F4 0.0805(17) 0.0826(15) 0.0727(13) -0.0279(11) 0.0204(12) -0.0301(12)
C4 0.0344(17) 0.0397(14) 0.0323(12) 0.0016(11) 0.0126(12) 0.0035(12)
F5 0.0380(12) 0.0910(15) 0.0762(13) 0.0361(11) 0.0022(10) 0.0084(10)
O5 0.0679(16) 0.0516(12) 0.0391(10) -0.0038(9) 0.0154(11) 0.0139(11)
C5 0.0247(15) 0.0309(12) 0.0321(12) -0.0010(10) 0.0097(11) 0.0010(10)
F6 0.0452(12) 0.0823(13) 0.0662(11) 0.0328(10) 0.0168(10) -0.0032(10)
O6 0.0493(14) 0.0427(11) 0.0447(10) 0.0126(8) 0.0206(10) 0.0081(9)
C6 0.048(2) 0.0343(15) 0.0525(17) 0.0098(13) 0.0149(15) 0.0036(13)
C7 0.064(3) 0.056(2) 0.090(3) 0.0137(19) 0.034(2) -0.0072(18)
C8 0.063(2) 0.0360(16) 0.065(2) 0.0145(14) 0.0159(18) 0.0085(15)
C9 0.099(3) 0.0467(19) 0.0551(19) 0.0067(15) 0.035(2) 0.026(2)
C10 0.196(6) 0.080(3) 0.082(3) 0.013(2) 0.075(3) 0.074(3)
C11 0.124(5) 0.100(4) 0.076(3) -0.032(3) 0.011(3) -0.001(3)
C12 0.046(2) 0.0470(19) 0.112(3) 0.029(2) 0.031(2) 0.0180(16)
C13 0.044(3) 0.066(3) 0.153(5) 0.005(3) 0.003(3) -0.003(2)
C14 0.063(3) 0.086(3) 0.199(5) 0.068(3) 0.065(3) 0.012(2)
C15 0.0332(16) 0.0297(12) 0.0288(12) -0.0025(10) 0.0085(11) 0.0005(11)
C16 0.0373(17) 0.0254(12) 0.0379(13) -0.0043(10) 0.0155(12) -0.0016(11)
C17 0.0365(17) 0.0275(12) 0.0375(13) -0.0021(10) 0.0139(13) -0.0030(11)
C18 0.047(2) 0.0360(14) 0.0496(16) -0.0129(12) 0.0183(15) -0.0104(13)
C19 0.0362(19) 0.0447(16) 0.0548(17) -0.0081(13) 0.0150(15) -0.0136(13)
C20 0.0348(18) 0.0358(14) 0.0480(15) 0.0013(12) 0.0163(14) -0.0021(12)
C21 0.0325(17) 0.0344(13) 0.0390(14) -0.0024(11) 0.0140(13) -0.0010(11)
C22 0.057(3) 0.091(3) 0.060(2) 0.0206(19) 0.0258(19) 0.006(2)
C23 0.099(4) 0.140(5) 0.099(4) 0.045(3) -0.004(3) 0.032(4)
C24 0.086(4) 0.225(6) 0.062(3) 0.027(3) 0.041(3) 0.037(4)
C25 0.041(2) 0.0461(18) 0.100(3) 0.0044(18) 0.024(2) -0.0048(15)
C26 0.041(3) 0.065(2) 0.180(5) 0.001(3) 0.040(3) -0.0095(19)
C27 0.070(3) 0.049(2) 0.157(4) 0.010(2) 0.052(3) -0.0044(19)
C28 0.0385(19) 0.0533(18) 0.0512(17) 0.0069(14) 0.0191(15) 0.0077(14)
C29 0.057(3) 0.076(2) 0.062(2) 0.0211(18) 0.0200(19) 0.0147(19)
C40 0.074(3) 0.047(2) 0.095(3) -0.0026(19) 0.030(2) 0.0024(18)
C41 0.0277(15) 0.0279(12) 0.0322(12) -0.0022(10) 0.0112(11) 0.0027(10)
C42 0.0296(15) 0.0298(12) 0.0257(11) 0.0029(10) 0.0085(11) 0.0045(10)
C43 0.0309(16) 0.0357(13) 0.0304(12) -0.0014(10) 0.0116(12) 0.0032(11)
C44 0.0331(17) 0.0398(15) 0.0386(14) -0.0014(11) 0.0133(13) -0.0038(12)
C45 0.0351(17) 0.0340(14) 0.0353(13) -0.0013(11) 0.0088(12) -0.0016(11)
C46 0.0314(16) 0.0338(13) 0.0346(13) -0.0048(11) 0.0110(12) 0.0008(11)
C47 0.053(2) 0.059(2) 0.070(2) -0.0247(17) 0.0249(19) -0.0227(17)
C48 0.083(3) 0.077(3) 0.085(3) -0.016(2) 0.048(2) -0.029(2)
C49 0.077(3) 0.111(3) 0.097(3) -0.042(3) 0.027(3) -0.056(3)
C50 0.110(4) 0.094(3) 0.053(2) -0.030(2) 0.022(2) -0.059(3)
C51 0.137(5) 0.122(4) 0.069(3) 0.022(3) -0.027(3) -0.048(4)
C52 0.157(5) 0.181(5) 0.060(2) -0.037(3) 0.054(3) -0.092(4)
C53 0.089(3) 0.047(2) 0.151(4) -0.021(2) 0.076(3) -0.011(2)
C54 0.128(5) 0.105(4) 0.171(6) 0.070(4) 0.061(4) 0.052(4)
C55 0.188(7) 0.048(3) 0.351(10) -0.079(4) 0.176(7) -0.039(3)
C57 0.044(2) 0.0550(18) 0.0418(15) 0.0131(14) 0.0127(15) 0.0041(15)
C56 0.139(8) 0.058(4) 0.061(4) -0.011(3) 0.053(5) 0.022(5)
S1 0.0574(12) 0.0387(7) 0.0299(7) -0.0002(5) 0.0190(8) 0.0052(7)
O2 0.055(3) 0.092(3) 0.0432(19) -0.0012(19) 0.0086(18) 0.006(2)
F2 0.177(5) 0.104(4) 0.101(3) 0.025(3) 0.062(3) 0.088(4)
S1' 0.055(3) 0.038(2) 0.0357(19) -0.0002(16) 0.018(2) 0.002(2)
F2' 0.092(9) 0.167(14) 0.059(7) 0.001(8) 0.011(6) -0.039(9)
O2' 0.073(8) 0.057(7) 0.081(8) 0.012(6) 0.034(7) 0.018(6)
C56' 0.100(19) 0.067(12) 0.074(14) -0.014(10) 0.052(13) -0.020(11)

loop_
_atom_type_symbol
_atom_type_description
_atom_type_scat_dispersion_real
_atom_type_scat_dispersion_imag
_atom_type_scat_source
C C 0.0033 0.0016 'International Tables Vol C Tables 4.2.6.8 and 6.1.1.4'
H H 0.0000 0.0000 'International Tables Vol C Tables 4.2.6.8 and 6.1.1.4'
N N 0.0061 0.0033 'International Tables Vol C Tables 4.2.6.8 and 6.1.1.4'
O O 0.0106 0.0060 'International Tables Vol C Tables 4.2.6.8 and 6.1.1.4'
F F 0.0171 0.0103 'International Tables Vol C Tables 4.2.6.8 and 6.1.1.4'
S S 0.1246 0.1234 'International Tables Vol C Tables 4.2.6.8 and 6.1.1.4'
Si Si 0.0817 0.0704 'International Tables Vol C Tables 4.2.6.8 and 6.1.1.4'
Fe Fe 0.3463 0.8444 'International Tables Vol C Tables 4.2.6.8 and 6.1.1.4'

loop_
_geom_angle_atom_site_label_1
_geom_angle_atom_site_label_2
_geom_angle_atom_site_label_3
_geom_angle
O1 Fe1 N4 101.63(8)
O1 Fe1 N3 103.67(8)
N4 Fe1 N3 154.66(7)
O1 Fe1 O4 92.92(8)
N4 Fe1 O4 89.36(8)
N3 Fe1 O4 87.93(8)
O1 Fe1 N1 89.83(8)
N4 Fe1 N1 85.30(8)
N3 Fe1 N1 96.18(8)
O4 Fe1 N1 174.39(7)
O1 Fe1 N2 169.21(8)
N4 Fe1 N2 77.24(7)
N3 Fe1 N2 78.18(7)
O4 Fe1 N2 97.78(7)
N1 Fe1 N2 79.40(7)
C5 N1 C1 118.2(2)
C5 N1 Fe1 113.40(15)
C1 N1 Fe1 126.80(16)
C9 Si1 C6 116.96(15)
C9 Si1 C2 109.04(14)
C6 Si1 C2 108.21(12)
C9 Si1 C12 109.12(19)
C6 Si1 C12 108.45(15)
C2 Si1 C12 104.33(14)
S1 O1 Fe1 139.08(14)
S1' O1 Fe1 155.1(2)
N1 C1 C2 125.0(2)
N1 C1 H1A 117.5
C2 C1 H1A 117.5
O6 S2 O5 116.56(12)
O6 S2 O4 113.55(11)
O5 S2 O4 114.23(12)
O6 S2 C57 103.35(13)
O5 S2 C57 103.86(14)
O4 S2 C57 103.02(13)
C25 Si2 C28 109.06(15)
C25 Si2 C22 117.99(17)
C28 Si2 C22 106.52(15)
C25 Si2 C20 107.42(14)
C28 Si2 C20 107.87(12)
C22 Si2 C20 107.60(15)
C41 N2 C16 112.53(18)
C41 N2 C15 111.47(18)
C16 N2 C15 110.3(2)
C41 N2 Fe1 107.40(14)
C16 N2 Fe1 105.78(12)
C15 N2 Fe1 109.15(13)
C1 C2 C3 114.7(2)
C1 C2 Si1 121.81(18)
C3 C2 Si1 123.02(19)
C50 Si3 C45 108.39(15)
C50 Si3 C47 108.19(19)
C45 Si3 C47 107.79(13)
C50 Si3 C53 111.7(2)
C45 Si3 C53 106.29(17)
C47 Si3 C53 114.29(17)
C21 N3 C17 118.5(2)
C21 N3 Fe1 126.56(17)
C17 N3 Fe1 114.08(16)
C4 C3 C2 121.0(2)
C4 C3 H3A 119.5
C2 C3 H3A 119.5
S2 O4 Fe1 153.95(12)
C46 N4 C42 118.6(2)
C46 N4 Fe1 125.94(15)
C42 N4 Fe1 115.45(16)
C5 C4 C3 119.3(2)
C5 C4 H4A 120.4
C3 C4 H4A 120.4
N1 C5 C4 121.6(2)
N1 C5 C15 117.12(19)
C4 C5 C15 121.0(2)
C7 C6 C8 110.2(3)
C7 C6 Si1 114.8(2)
C8 C6 Si1 113.11(19)
C7 C6 H6A 106.0
C8 C6 H6A 106.0
Si1 C6 H6A 106.0
C6 C7 H7A 109.5
C6 C7 H7B 109.5
H7A C7 H7B 109.5
C6 C7 H7C 109.5
H7A C7 H7C 109.5
H7B C7 H7C 109.5
C6 C8 H8A 109.5
C6 C8 H8B 109.5
H8A C8 H8B 109.5
C6 C8 H8C 109.5
H8A C8 H8C 109.5
H8B C8 H8C 109.5
C11 C9 C10 110.1(4)
C11 C9 Si1 114.7(3)
C10 C9 Si1 113.3(3)
C11 C9 H9A 106.0
C10 C9 H9A 106.0
Si1 C9 H9A 106.0
C9 C10 H10A 109.5
C9 C10 H10B 109.5
H10A C10 H10B 109.5
C9 C10 H10C 109.5
H10A C10 H10C 109.5
H10B C10 H10C 109.5
C9 C11 H11A 109.5
C9 C11 H11B 109.5
H11A C11 H11B 109.5
C9 C11 H11C 109.5
H11A C11 H11C 109.5
H11B C11 H11C 109.5
C13 C12 C14 110.0(4)
C13 C12 Si1 112.5(3)
C14 C12 Si1 112.4(3)
C13 C12 H12A 107.2
C14 C12 H12A 107.2
Si1 C12 H12A 107.2
C12 C13 H13A 109.5
C12 C13 H13B 109.5
H13A C13 H13B 109.5
C12 C13 H13C 109.5
H13A C13 H13C 109.5
H13B C13 H13C 109.5
C12 C14 H14A 109.5
C12 C14 H14B 109.5
H14A C14 H14B 109.5
C12 C14 H14C 109.5
H14A C14 H14C 109.5
H14B C14 H14C 109.5
N2 C15 C5 114.31(19)
N2 C15 H15A 108.7
C5 C15 H15A 108.7
N2 C15 H15B 108.7
C5 C15 H15B 108.7
H15A C15 H15B 107.6
N2 C16 C17 109.78(19)
N2 C16 H16A 109.7
C17 C16 H16A 109.7
N2 C16 H16B 109.7
C17 C16 H16B 109.7
H16A C16 H16B 108.2
N3 C17 C18 121.2(2)
N3 C17 C16 115.6(2)
C18 C17 C16 123.2(2)
C17 C18 C19 119.4(2)
C17 C18 H18A 120.3
C19 C18 H18A 120.3
C18 C19 C20 121.2(3)
C18 C19 H19A 119.4
C20 C19 H19A 119.4
C19 C20 C21 115.0(2)
C19 C20 Si2 124.7(2)
C21 C20 Si2 120.18(19)
N3 C21 C20 124.5(2)
N3 C21 H21A 117.8
C20 C21 H21A 117.8
C23 C22 C24 110.7(3)
C23 C22 Si2 116.6(3)
C24 C22 Si2 112.0(3)
C23 C22 H22A 105.5
C24 C22 H22A 105.5
Si2 C22 H22A 105.5
C22 C23 H23A 109.5
C22 C23 H23B 109.5
H23A C23 H23B 109.5
C22 C23 H23C 109.5
H23A C23 H23C 109.5
H23B C23 H23C 109.5
C22 C24 H24A 109.5
C22 C24 H24B 109.5
H24A C24 H24B 109.5
C22 C24 H24C 109.5
H24A C24 H24C 109.5
H24B C24 H24C 109.5
C27 C25 C26 109.0(3)
C27 C25 Si2 115.2(3)
C26 C25 Si2 114.3(3)
C27 C25 H25A 105.8
C26 C25 H25A 105.8
Si2 C25 H25A 105.8
C25 C26 H26A 109.5
C25 C26 H26B 109.5
H26A C26 H26B 109.5
C25 C26 H26C 109.5
H26A C26 H26C 109.5
H26B C26 H26C 109.5
C25 C27 H27A 109.5
C25 C27 H27B 109.5
H27A C27 H27B 109.5
C25 C27 H27C 109.5
H27A C27 H27C 109.5
H27B C27 H27C 109.5
C29 C28 C40 109.6(3)
C29 C28 Si2 112.0(2)
C40 C28 Si2 114.2(2)
C29 C28 H28A 106.9
C40 C28 H28A 106.9
Si2 C28 H28A 106.9
C28 C29 H29A 109.5
C28 C29 H29B 109.5
H29A C29 H29B 109.5
C28 C29 H29C 109.5
H29A C29 H29C 109.5
H29B C29 H29C 109.5
C28 C40 H40A 109.5
C28 C40 H40B 109.5
H40A C40 H40B 109.5
C28 C40 H40C 109.5
H40A C40 H40C 109.5
H40B C40 H40C 109.5
N2 C41 C42 111.10(18)
N2 C41 H41A 109.4
C42 C41 H41A 109.4
N2 C41 H41B 109.4
C42 C41 H41B 109.4
H41A C41 H41B 108.0
N4 C42 C43 121.3(2)
N4 C42 C41 116.2(2)
C43 C42 C41 122.4(2)
C42 C43 C44 119.0(2)
C42 C43 H43A 120.5
C44 C43 H43A 120.5
C43 C44 C45 121.6(2)
C43 C44 H44A 119.2
C45 C44 H44A 119.2
C46 C45 C44 114.6(2)
C46 C45 Si3 121.08(18)
C44 C45 Si3 124.3(2)
N4 C46 C45 124.9(2)
N4 C46 H46A 117.6
C45 C46 H46A 117.6
C48 C47 C49 109.5(3)
C48 C47 Si3 114.3(3)
C49 C47 Si3 113.9(2)
C48 C47 H47A 106.2
C49 C47 H47A 106.2
Si3 C47 H47A 106.2
C47 C48 H48A 109.5
C47 C48 H48B 109.5
H48A C48 H48B 109.5
C47 C48 H48C 109.5
H48A C48 H48C 109.5
H48B C48 H48C 109.5
C47 C49 H49A 109.5
C47 C49 H49B 109.5
H49A C49 H49B 109.5
C47 C49 H49C 109.5
H49A C49 H49C 109.5
H49B C49 H49C 109.5
C52 C50 C51 111.4(4)
C52 C50 Si3 115.2(4)
C51 C50 Si3 111.1(3)
C52 C50 H50A 106.2
C51 C50 H50A 106.2
Si3 C50 H50A 106.2
C50 C51 H51A 109.5
C50 C51 H51B 109.5
H51A C51 H51B 109.5
C50 C51 H51C 109.5
H51A C51 H51C 109.5
H51B C51 H51C 109.5
C50 C52 H52A 109.5
C50 C52 H52B 109.5
H52A C52 H52B 109.5
C50 C52 H52C 109.5
H52A C52 H52C 109.5
H52B C52 H52C 109.5
C55 C53 C54 111.8(5)
C55 C53 Si3 111.4(4)
C54 C53 Si3 113.8(3)
C55 C53 H53A 106.4
C54 C53 H53A 106.4
Si3 C53 H53A 106.4
C53 C54 H54A 109.5
C53 C54 H54B 109.5
H54A C54 H54B 109.5
C53 C54 H54C 109.5
H54A C54 H54C 109.5
H54B C54 H54C 109.5
C53 C55 H55A 109.5
C53 C55 H55B 109.5
H55A C55 H55B 109.5
C53 C55 H55C 109.5
H55A C55 H55C 109.5
H55B C55 H55C 109.5
F4 C57 F5 107.5(3)
F4 C57 F6 107.7(3)
F5 C57 F6 106.9(2)
F4 C57 S2 111.8(2)
F5 C57 S2 110.5(2)
F6 C57 S2 112.2(2)
F2 C56 F1 111.8(6)
F2 C56 F3 112.9(6)
F1 C56 F3 102.2(6)
F2 C56 S1 112.3(6)
F1 C56 S1 108.5(5)
F3 C56 S1 108.6(5)
O3 S1 O2 117.1(2)
O3 S1 O1 115.66(17)
O2 S1 O1 112.47(18)
O3 S1 C56 103.2(3)
O2 S1 C56 105.5(4)
O1 S1 C56 100.2(2)
O2' S1' O1 109.8(5)
O2' S1' O3 117.1(5)
O1 S1' O3 110.1(3)
O2' S1' C56' 106.8(12)
O1 S1' C56' 105.9(7)
O3 S1' C56' 106.4(7)
F2' C56' F1 118.2(16)
F2' C56' F3 123.9(17)
F1 C56' F3 100.9(15)
F2' C56' S1' 111.0(14)
F1 C56' S1' 101.0(15)
F3 C56' S1' 97.9(15)

loop_
_geom_bond_atom_site_label_1
_geom_bond_atom_site_label_2
_geom_bond_distance
Fe1 O1 2.0492(17)
Fe1 N4 2.158(2)
Fe1 N3 2.160(2)
Fe1 O4 2.1706(19)
Fe1 N1 2.192(2)
Fe1 N2 2.2198(18)
N1 C5 1.346(3)
N1 C1 1.349(3)
Si1 C9 1.880(4)
Si1 C6 1.886(3)
Si1 C2 1.892(3)
Si1 C12 1.893(4)
O1 S1 1.447(2)
O1 S1' 1.449(4)
F1 C56 1.364(6)
F1 C56' 1.376(18)
C1 C2 1.396(3)
C1 H1A 0.9500
S2 O6 1.4330(18)
S2 O5 1.4369(19)
S2 O4 1.4471(19)
S2 C57 1.811(3)
Si2 C25 1.873(4)
Si2 C28 1.882(3)
Si2 C22 1.900(4)
Si2 C20 1.903(3)
N2 C41 1.477(3)
N2 C16 1.487(3)
N2 C15 1.492(3)
C2 C3 1.410(3)
Si3 C50 1.879(4)
Si3 C45 1.887(3)
Si3 C47 1.891(3)
Si3 C53 1.898(4)
N3 C21 1.344(3)
N3 C17 1.355(3)
O3 S1 1.403(3)
O3 S1' 1.494(5)
C3 C4 1.385(3)
C3 H3A 0.9500
F3 C56 1.374(9)
F3 C56' 1.39(2)
N4 C46 1.340(3)
N4 C42 1.350(3)
F4 C57 1.322(3)
C4 C5 1.380(3)
C4 H4A 0.9500
F5 C57 1.329(3)
C5 C15 1.504(3)
F6 C57 1.337(3)
C6 C7 1.533(4)
C6 C8 1.539(4)
C6 H6A 1.0000
C7 H7A 0.9800
C7 H7B 0.9800
C7 H7C 0.9800
C8 H8A 0.9800
C8 H8B 0.9800
C8 H8C 0.9800
C9 C11 1.501(6)
C9 C10 1.546(5)
C9 H9A 1.0000
C10 H10A 0.9800
C10 H10B 0.9800
C10 H10C 0.9800
C11 H11A 0.9800
C11 H11B 0.9800
C11 H11C 0.9800
C12 C13 1.523(6)
C12 C14 1.534(5)
C12 H12A 1.0000
C13 H13A 0.9800
C13 H13B 0.9800
C13 H13C 0.9800
C14 H14A 0.9800
C14 H14B 0.9800
C14 H14C 0.9800
C15 H15A 0.9900
C15 H15B 0.9900
C16 C17 1.510(3)
C16 H16A 0.9900
C16 H16B 0.9900
C17 C18 1.371(4)
C18 C19 1.389(4)
C18 H18A 0.9500
C19 C20 1.394(4)
C19 H19A 0.9500
C20 C21 1.401(4)
C21 H21A 0.9500
C22 C23 1.461(6)
C22 C24 1.555(5)
C22 H22A 1.0000
C23 H23A 0.9800
C23 H23B 0.9800
C23 H23C 0.9800
C24 H24A 0.9800
C24 H24B 0.9800
C24 H24C 0.9800
C25 C27 1.543(5)
C25 C26 1.548(5)
C25 H25A 1.0000
C26 H26A 0.9800
C26 H26B 0.9800
C26 H26C 0.9800
C27 H27A 0.9800
C27 H27B 0.9800
C27 H27C 0.9800
C28 C29 1.523(4)
C28 C40 1.529(5)
C28 H28A 1.0000
C29 H29A 0.9800
C29 H29B 0.9800
C29 H29C 0.9800
C40 H40A 0.9800
C40 H40B 0.9800
C40 H40C 0.9800
C41 C42 1.504(3)
C41 H41A 0.9900
C41 H41B 0.9900
C42 C43 1.379(3)
C43 C44 1.381(4)
C43 H43A 0.9500
C44 C45 1.401(3)
C44 H44A 0.9500
C45 C46 1.394(4)
C46 H46A 0.9500
C47 C48 1.539(5)
C47 C49 1.544(5)
C47 H47A 1.0000
C48 H48A 0.9800
C48 H48B 0.9800
C48 H48C 0.9800
C49 H49A 0.9800
C49 H49B 0.9800
C49 H49C 0.9800
C50 C52 1.532(6)
C50 C51 1.548(7)
C50 H50A 1.0000
C51 H51A 0.9800
C51 H51B 0.9800
C51 H51C 0.9800
C52 H52A 0.9800
C52 H52B 0.9800
C52 H52C 0.9800
C53 C55 1.540(6)
C53 C54 1.552(7)
C53 H53A 1.0000
C54 H54A 0.9800
C54 H54B 0.9800
C54 H54C 0.9800
C55 H55A 0.9800
C55 H55B 0.9800
C55 H55C 0.9800
C56 F2 1.298(10)
C56 S1 1.810(7)
S1 O2 1.410(6)
S1' O2' 1.436(15)
S1' C56' 1.81(2)
F2' C56' 1.32(3)

loop_
_geom_torsion_atom_site_label_1
_geom_torsion_atom_site_label_2
_geom_torsion_atom_site_label_3
_geom_torsion_atom_site_label_4
_geom_torsion
C5 N1 C1 C2 -0.2(4)
Fe1 N1 C1 C2 164.2(2)
N1 C1 C2 C3 -3.7(4)
N1 C1 C2 Si1 168.3(2)
C9 Si1 C2 C1 36.1(3)
C6 Si1 C2 C1 164.3(2)
C12 Si1 C2 C1 -80.4(3)
C9 Si1 C2 C3 -152.6(3)
C6 Si1 C2 C3 -24.4(3)
C12 Si1 C2 C3 90.9(3)
C1 C2 C3 C4 3.2(4)
Si1 C2 C3 C4 -168.7(2)
O6 S2 O4 Fe1 -154.2(3)
O5 S2 O4 Fe1 -17.2(4)
C57 S2 O4 Fe1 94.7(3)
C2 C3 C4 C5 0.8(4)
C1 N1 C5 C4 4.6(4)
Fe1 N1 C5 C4 -161.8(2)
C1 N1 C5 C15 -170.0(2)
Fe1 N1 C5 C15 23.6(3)
C3 C4 C5 N1 -4.9(4)
C3 C4 C5 C15 169.5(3)
C9 Si1 C6 C7 60.4(3)
C2 Si1 C6 C7 -63.2(3)
C12 Si1 C6 C7 -175.8(2)
C9 Si1 C6 C8 -67.4(3)
C2 Si1 C6 C8 169.1(2)
C12 Si1 C6 C8 56.5(3)
C6 Si1 C9 C11 -61.9(3)
C2 Si1 C9 C11 61.2(3)
C12 Si1 C9 C11 174.5(3)
C6 Si1 C9 C10 65.6(4)
C2 Si1 C9 C10 -171.3(3)
C12 Si1 C9 C10 -57.9(3)
C9 Si1 C12 C13 177.9(2)
C6 Si1 C12 C13 49.5(3)
C2 Si1 C12 C13 -65.7(3)
C9 Si1 C12 C14 -57.3(3)
C6 Si1 C12 C14 174.3(3)
C2 Si1 C12 C14 59.1(3)
C41 N2 C15 C5 -97.7(2)
C16 N2 C15 C5 136.5(2)
Fe1 N2 C15 C5 20.7(2)
N1 C5 C15 N2 -30.7(3)
C4 C5 C15 N2 154.7(2)
C41 N2 C16 C17 159.7(2)
C15 N2 C16 C17 -75.2(2)
Fe1 N2 C16 C17 42.7(2)
C21 N3 C17 C18 4.7(4)
Fe1 N3 C17 C18 -165.4(2)
C21 N3 C17 C16 -173.5(2)
Fe1 N3 C17 C16 16.4(3)
N2 C16 C17 N3 -41.3(3)
N2 C16 C17 C18 140.6(3)
N3 C17 C18 C19 -2.9(4)
C16 C17 C18 C19 175.1(3)
C17 C18 C19 C20 -1.1(5)
C18 C19 C20 C21 3.0(4)
C18 C19 C20 Si2 179.6(2)
C17 N3 C21 C20 -2.6(4)
Fe1 N3 C21 C20 166.1(2)
C19 C20 C21 N3 -1.2(4)
Si2 C20 C21 N3 -177.9(2)
C28 Si2 C25 C27 -176.9(3)
C22 Si2 C25 C27 -55.2(3)
C20 Si2 C25 C27 66.5(3)
C28 Si2 C25 C26 -49.5(3)
C22 Si2 C25 C26 72.2(3)
C20 Si2 C25 C26 -166.1(3)
C25 Si2 C28 C29 -58.2(3)
C22 Si2 C28 C29 173.5(2)
C20 Si2 C28 C29 58.2(3)
C25 Si2 C28 C40 176.5(2)
C22 Si2 C28 C40 48.1(3)
C20 Si2 C28 C40 -67.2(2)
C16 N2 C41 C42 -154.33(19)
C15 N2 C41 C42 81.2(2)
Fe1 N2 C41 C42 -38.3(2)
C46 N4 C42 C43 -1.6(4)
Fe1 N4 C42 C43 176.19(19)
C46 N4 C42 C41 174.3(2)
Fe1 N4 C42 C41 -7.9(3)
N2 C41 C42 N4 32.1(3)
N2 C41 C42 C43 -152.0(2)
N4 C42 C43 C44 3.4(4)
C41 C42 C43 C44 -172.2(2)
C42 C43 C44 C45 -2.1(4)
C43 C44 C45 C46 -0.8(4)
C43 C44 C45 Si3 178.1(2)
C50 Si3 C45 C46 62.9(3)
C47 Si3 C45 C46 179.8(2)
C53 Si3 C45 C46 -57.2(3)
C50 Si3 C45 C44 -115.9(3)
C47 Si3 C45 C44 0.9(3)
C53 Si3 C45 C44 123.9(3)
C42 N4 C46 C45 -1.7(4)
Fe1 N4 C46 C45 -179.2(2)
C44 C45 C46 N4 2.8(4)
Si3 C45 C46 N4 -176.2(2)
C50 Si3 C47 C48 -169.6(3)
C45 Si3 C47 C48 73.4(3)
C53 Si3 C47 C48 -44.5(3)
C50 Si3 C47 C49 -42.7(4)
C45 Si3 C47 C49 -159.8(3)
C53 Si3 C47 C49 82.3(4)
C45 Si3 C50 C52 -68.3(4)
C47 Si3 C50 C52 175.1(3)
C53 Si3 C50 C52 48.4(4)
C45 Si3 C50 C51 59.5(3)
C47 Si3 C50 C51 -57.1(3)
C53 Si3 C50 C51 176.2(3)
C50 Si3 C53 C55 62.2(4)
C45 Si3 C53 C55 -179.8(3)
C47 Si3 C53 C55 -61.0(4)
C50 Si3 C53 C54 -170.3(3)
C45 Si3 C53 C54 -52.2(4)
C47 Si3 C53 C54 66.5(4)
O6 S2 C57 F4 -59.0(2)
O5 S2 C57 F4 178.9(2)
O4 S2 C57 F4 59.5(2)
O6 S2 C57 F5 60.7(2)
O5 S2 C57 F5 -61.5(2)
O4 S2 C57 F5 179.13(18)
O6 S2 C57 F6 179.9(2)
O5 S2 C57 F6 57.8(2)
O4 S2 C57 F6 -61.6(2)
C56' F1 C56 F2 177.6(16)
C56' F1 C56 F3 -61.4(13)
C56' F1 C56 S1 53.2(11)
C56' F3 C56 F2 -178.5(13)
C56' F3 C56 F1 61.2(11)
C56' F3 C56 S1 -53.3(10)
S1' O3 S1 O2 159.8(3)
S1' O3 S1 O1 -63.9(3)
S1' O3 S1 C56 44.5(4)
S1' O1 S1 O3 67.1(3)
Fe1 O1 S1 O3 -73.0(3)
S1' O1 S1 O2 -154.6(3)
Fe1 O1 S1 O2 65.3(3)
S1' O1 S1 C56 -43.0(4)
Fe1 O1 S1 C56 176.8(4)
F2 C56 S1 O3 -56.2(5)
F1 C56 S1 O3 68.0(7)
F3 C56 S1 O3 178.3(4)
F2 C56 S1 O2 -179.6(4)
F1 C56 S1 O2 -55.5(6)
F3 C56 S1 O2 54.8(5)
F2 C56 S1 O1 63.5(5)
F1 C56 S1 O1 -172.4(5)
F3 C56 S1 O1 -62.1(6)
S1 O1 S1' O2' 173.5(7)
Fe1 O1 S1' O2' -93.2(10)
S1 O1 S1' O3 -56.2(4)
Fe1 O1 S1' O3 37.1(10)
S1 O1 S1' C56' 58.5(9)
Fe1 O1 S1' C56' 151.8(9)
S1 O3 S1' O2' -174.3(7)
S1 O3 S1' O1 59.4(4)
S1 O3 S1' C56' -55.0(9)
C56 F1 C56' F2' -162(2)
C56 F1 C56' F3 59.9(14)
C56 F1 C56' S1' -40.4(10)
C56 F3 C56' F2' 165(2)
C56 F3 C56' F1 -59.8(13)
C56 F3 C56' S1' 43.0(9)
O2' S1' C56' F2' -178.1(10)
O1 S1' C56' F2' -61.2(11)
O3 S1' C56' F2' 56.0(12)
O2' S1' C56' F1 55.6(13)
O1 S1' C56' F1 172.6(9)
O3 S1' C56' F1 -70.2(14)
O2' S1' C56' F3 -47.1(12)
O1 S1' C56' F3 69.9(13)
O3 S1' C56' F3 -172.9(8)
